data_7132903
loop_
_publ_author_name
'Sadaphal, Vikas Ashokrao'
'Wu, Tien-Lin'
'Liu, Rai-Shung'

_publ_section_title
;
 Synthesis of two nitrogen-containing polyaromatic compounds through gold
 catalysis/DBU-promoted cyclizations.
;
_journal_issue 32
_journal_name_full 'Chemical communications (Cambridge, England)'
_journal_page_first 4294
_journal_page_last 4297
_journal_paper_doi 10.1039/d4cc00113c
_journal_volume 60
_journal_year 2024
_chemical_formula_moiety 'C17 H12 N2 O'
_chemical_formula_sum 'C17 H12 N2 O'
_chemical_formula_weight 260.29
_space_group_crystal_system monoclinic
_space_group_IT_number 15
_space_group_name_Hall '-C 2yc'
_space_group_name_H-M_alt 'C 1 2/c 1'
_atom_sites_solution_hydrogens geom
_atom_sites_solution_primary dual
_audit_creation_date 2023-05-09
_audit_creation_method
;
Olex2 1.5
(compiled 2023.03.06 svn.rbb2c1857 for OlexSys, GUI svn.r6748)
;
_audit_update_record
;
2023-07-23 deposited with the CCDC.	2024-03-20 downloaded from the CCDC.
;
_cell_angle_alpha 90
_cell_angle_beta 99.071(2)
_cell_angle_gamma 90
_cell_formula_units_Z 8
_cell_length_a 16.3278(3)
_cell_length_b 7.4345(2)
_cell_length_c 21.1425(4)
_cell_measurement_reflns_used 5360
_cell_measurement_temperature 100.00(10)
_cell_measurement_theta_max 75.6350
_cell_measurement_theta_min 4.2140
_cell_volume 2534.37(10)
_computing_cell_refinement 'CrysAlisPro 1.171.42.58a (Rigaku OD, 2022)'
_computing_data_collection 'CrysAlisPro 1.171.42.58a (Rigaku OD, 2022)'
_computing_data_reduction 'CrysAlisPro 1.171.42.58a (Rigaku OD, 2022)'
_computing_molecular_graphics 'Olex2 1.5 (Dolomanov et al., 2009)'
_computing_publication_material 'Olex2 1.5 (Dolomanov et al., 2009)'
_computing_structure_refinement 'SHELXL 2018/3 (Sheldrick, 2015)'
_computing_structure_solution 'SHELXT 2018/2 (Sheldrick, 2018)'
_diffrn_ambient_environment N~2~
_diffrn_ambient_temperature 100.00(10)
_diffrn_detector 'Hybrid Pixel Array Detector'
_diffrn_detector_area_resol_mean 10.0000
_diffrn_detector_type 'HyPix-Arc 150'
_diffrn_measured_fraction_theta_full 0.999
_diffrn_measured_fraction_theta_max 0.999
_diffrn_measurement_details
;
List of Runs (angles in degrees, time in seconds):

  # Type    Start    End  Width  t~exp~   \w     \q     \k     \f   Frames
#--------------------------------------------------------------------------
  1  \w     60.00  85.00   0.50    0.17    --   61.65  25.00 106.00   50
  2  \w    -93.00 -67.00   0.50    0.17    --  -64.43 -25.00 -57.00   52
  3  \w     66.00  91.00   0.50    0.17    --   70.49  25.00 106.00   50
  4  \w   -122.00 -75.00   0.50    0.17    --  -74.46 -25.00 -57.00   94
  5  \w     79.00 104.00   0.50    0.17    --   74.66  25.00 106.00   50
  6  \w   -121.00 -96.00   0.50    0.17    --  -77.38 -25.00 -57.00   50
  7  \w     73.00 127.00   0.50    0.17    --   80.07  25.00 106.00  108
  8  \w     35.00  61.00   0.50    0.17    --   61.65 -95.00-180.00   52
  9  \w     28.00  57.00   0.50    0.17    --   61.65 -95.00-120.00   58
 10  \w     30.00 105.00   0.50    0.17    --   61.65  15.00-150.00  150
 11  \w   -108.00 -33.00   0.50    0.17    --  -64.43 -15.00-180.00  150
 12  \w     34.00 105.00   0.50    0.17    --   70.49   0.00 -90.00  142
 13  \w     38.00  82.00   0.50    0.17    --   74.66 -95.00 -90.00   88
 14  \w     43.00  69.00   0.50    0.17    --   74.66 -95.00-180.00   52
 15  \w     43.00  78.00   0.50    0.17    --   74.66 -95.00   0.00   70
 16  \w     39.00  83.00   0.50    0.17    --   74.66 -95.00  90.00   88
 17  \w     42.00  83.00   0.50    0.17    --   74.66 -95.00-150.00   82
 18  \w   -118.00 -74.00   0.50    0.17    --  -77.38-125.00-180.00   88
 19  \w     87.00 112.00   0.50    0.17    --   80.07 125.00-180.00   50
 20  \w     55.00  88.00   0.50    0.17    --   80.07 -95.00 120.00   66
 21  \w     79.00 124.00   0.50    0.17    --   80.07 125.00 150.00   90
 22  \w     44.00  86.00   0.50    0.17    --   80.07 -95.00 -60.00   84
;
_diffrn_measurement_device 'four-circle diffractometer'
_diffrn_measurement_device_type 'XtaLAB Synergy R, DW system, HyPix-Arc 150'
_diffrn_measurement_method '\w scans'
_diffrn_orient_matrix_type 'CrysAlisPro convention (1999,Acta A55,543-557)'
_diffrn_orient_matrix_UB_11 -0.0305537000
_diffrn_orient_matrix_UB_12 0.0601635000
_diffrn_orient_matrix_UB_13 -0.0694421000
_diffrn_orient_matrix_UB_21 0.0904901500
_diffrn_orient_matrix_UB_22 0.0277552500
_diffrn_orient_matrix_UB_23 -0.0102907000
_diffrn_orient_matrix_UB_31 0.0034631000
_diffrn_orient_matrix_UB_32 -0.1962887000
_diffrn_orient_matrix_UB_33 -0.0227216000
_diffrn_radiation_monochromator mirror
_diffrn_radiation_probe x-ray
_diffrn_radiation_type 'Cu K\a'
_diffrn_radiation_wavelength 1.54184
_diffrn_reflns_av_R_equivalents 0.0239
_diffrn_reflns_av_unetI/netI 0.0263
_diffrn_reflns_Laue_measured_fraction_full 0.999
_diffrn_reflns_Laue_measured_fraction_max 0.999
_diffrn_reflns_limit_h_max 19
_diffrn_reflns_limit_h_min -19
_diffrn_reflns_limit_k_max 6
_diffrn_reflns_limit_k_min -8
_diffrn_reflns_limit_l_max 25
_diffrn_reflns_limit_l_min -25
_diffrn_reflns_number 8719
_diffrn_reflns_point_group_measured_fraction_full 0.999
_diffrn_reflns_point_group_measured_fraction_max 0.999
_diffrn_reflns_theta_full 67.075
_diffrn_reflns_theta_max 67.075
_diffrn_reflns_theta_min 4.235
_diffrn_source 'Rotating-anode X-ray tube'
_diffrn_source_type 'Rigaku (Cu) X-ray Source'
_exptl_absorpt_coefficient_mu 0.690
_exptl_absorpt_correction_T_max 1.00000
_exptl_absorpt_correction_T_min 0.81825
_exptl_absorpt_correction_type multi-scan
_exptl_absorpt_process_details
;
CrysAlisPro 1.171.42.58a (Rigaku Oxford Diffraction, 2022)
Empirical absorption correction using spherical harmonics,
implemented in SCALE3 ABSPACK scaling algorithm.
;
_exptl_crystal_colour colourless
_exptl_crystal_colour_primary colourless
_exptl_crystal_density_diffrn 1.364
_exptl_crystal_description plate
_exptl_crystal_F_000 1088
_exptl_crystal_size_max 0.18
_exptl_crystal_size_mid 0.15
_exptl_crystal_size_min 0.03
_refine_diff_density_max 0.236
_refine_diff_density_min -0.200
_refine_diff_density_rms 0.043
_refine_ls_extinction_coef 0.00065(11)
_refine_ls_extinction_expression Fc^*^=kFc[1+0.001xFc^2^\l^3^/sin(2\q)]^-1/4^
_refine_ls_extinction_method 'SHELXL-2018/3 (Sheldrick 2018)'
_refine_ls_goodness_of_fit_ref 1.039
_refine_ls_hydrogen_treatment constr
_refine_ls_matrix_type full
_refine_ls_number_parameters 182
_refine_ls_number_reflns 2263
_refine_ls_number_restraints 0
_refine_ls_restrained_S_all 1.039
_refine_ls_R_factor_all 0.0448
_refine_ls_R_factor_gt 0.0390
_refine_ls_shift/su_max 0.000
_refine_ls_shift/su_mean 0.000
_refine_ls_structure_factor_coef Fsqd
_refine_ls_weighting_details 'w=1/[\s^2^(Fo^2^)+(0.0616P)^2^+1.3174P] where P=(Fo^2^+2Fc^2^)/3'
_refine_ls_weighting_scheme calc
_refine_ls_wR_factor_gt 0.1036
_refine_ls_wR_factor_ref 0.1077
_reflns_Friedel_coverage 0.000
_reflns_number_gt 1954
_reflns_number_total 2263
_reflns_threshold_expression 'I > 2\s(I)'
_cod_data_source_file d4cc00113c2.cif
_cod_data_source_block 230521lt_auto
_cod_depositor_comments 'Adding full bibliography for 7132900--7132907.cif.'
_cod_database_code 7132903
_shelx_shelxl_version_number 2018/3
_shelx_space_group_comment
;
The symmetry employed for this shelxl refinement is uniquely defined
by the following loop, which should always be used as a source of
symmetry information in preference to the above space-group names.
They are only intended as comments.
;
_shelx_estimated_absorpt_t_max 0.980
_shelx_estimated_absorpt_t_min 0.886
_olex2_refinement_description
;
1. Fixed Uiso
 At 1.2 times of:
  All C(H) groups, All C(H,H) groups, All N(H) groups
2.a Secondary CH2 refined with riding coordinates:
 C16(H16A,H16B)
2.b Aromatic/amide H refined with riding coordinates:
 C2(H2), C4(H4), C5(H5), C6(H6), C11(H11), C12(H12), C13(H13), C14(H14),
 C19(H19), N9(H9)
;
_olex2_submission_special_instructions 'No special instructions were received'
_oxdiff_exptl_absorpt_empirical_details
;
Empirical correction (ABSPACK) includes:
- Absorption correction using spherical harmonics
- Frame scaling
;
_oxdiff_exptl_absorpt_empirical_full_max 1.287
_oxdiff_exptl_absorpt_empirical_full_min 0.701

loop_
_space_group_symop_operation_xyz
'x, y, z'
'-x, y, -z+1/2'
'x+1/2, y+1/2, z'
'-x+1/2, y+1/2, -z+1/2'
'-x, -y, -z'
'x, -y, z-1/2'
'-x+1/2, -y+1/2, -z'
'x+1/2, -y+1/2, z-1/2'

loop_
_atom_site_label
_atom_site_type_symbol
_atom_site_fract_x
_atom_site_fract_y
_atom_site_fract_z
_atom_site_U_iso_or_equiv
_atom_site_adp_type
_atom_site_occupancy
_atom_site_site_symmetry_order
_atom_site_calc_flag
_atom_site_refinement_flags_posn
_atom_site_refinement_flags_adp
_atom_site_refinement_flags_occupancy
_atom_site_disorder_assembly
_atom_site_disorder_group
C1 C 0.28804(8) 0.19933(18) 0.26796(7) 0.0228(3) Uani 1 1 d . . . . .
C2 C 0.25502(9) 0.15295(19) 0.32128(7) 0.0259(3) Uani 1 1 d . . . . .
H2 H 0.201122 0.105439 0.321827 0.031 Uiso 1 1 calc R U . . .
C3 C 0.31632(9) 0.1889(2) 0.37615(7) 0.0271(3) Uani 1 1 d . . . . .
C4 C 0.31938(10) 0.1657(2) 0.44205(7) 0.0331(4) Uani 1 1 d . . . . .
H4 H 0.273033 0.117198 0.458283 0.040 Uiso 1 1 calc R U . . .
C5 C 0.39036(11) 0.2139(2) 0.48373(7) 0.0362(4) Uani 1 1 d . . . . .
H5 H 0.392736 0.197416 0.528538 0.043 Uiso 1 1 calc R U . . .
C6 C 0.45825(10) 0.2865(2) 0.46001(7) 0.0338(4) Uani 1 1 d . . . . .
H6 H 0.506147 0.319362 0.489305 0.041 Uiso 1 1 calc R U . . .
C7 C 0.45801(9) 0.3121(2) 0.39484(7) 0.0287(3) Uani 1 1 d . . . . .
C8 C 0.38617(9) 0.26018(19) 0.35272(7) 0.0252(3) Uani 1 1 d . . . . .
C10 C 0.25624(8) 0.18241(18) 0.19902(7) 0.0217(3) Uani 1 1 d . . . . .
C11 C 0.31189(8) 0.13364(19) 0.15792(7) 0.0238(3) Uani 1 1 d . . . . .
H11 H 0.368088 0.110023 0.175423 0.029 Uiso 1 1 calc R U . . .
C12 C 0.28711(9) 0.11899(19) 0.09254(7) 0.0261(3) Uani 1 1 d . . . . .
H12 H 0.325843 0.084526 0.065633 0.031 Uiso 1 1 calc R U . . .
C13 C 0.20545(9) 0.1549(2) 0.06642(7) 0.0274(3) Uani 1 1 d . . . . .
H13 H 0.187983 0.147118 0.021467 0.033 Uiso 1 1 calc R U . . .
C14 C 0.14954(9) 0.20212(19) 0.10656(7) 0.0258(3) Uani 1 1 d . . . . .
H14 H 0.093563 0.226069 0.088530 0.031 Uiso 1 1 calc R U . . .
C15 C 0.17312(8) 0.21538(18) 0.17233(7) 0.0226(3) Uani 1 1 d . . . . .
C16 C 0.11030(8) 0.2660(2) 0.21517(7) 0.0252(3) Uani 1 1 d . . . . .
H16A H 0.096852 0.158042 0.238981 0.030 Uiso 1 1 calc R U . . .
H16B H 0.135234 0.356337 0.246864 0.030 Uiso 1 1 calc R U . . .
C17 C 0.03371(9) 0.3392(2) 0.17900(7) 0.0292(4) Uani 1 1 d . . . . .
C19 C 0.52961(9) 0.3906(2) 0.37257(7) 0.0317(4) Uani 1 1 d . . . . .
H19 H 0.575429 0.423065 0.403989 0.038 Uiso 1 1 calc R U . . .
N9 N 0.36835(7) 0.26443(16) 0.28758(5) 0.0240(3) Uani 1 1 d . . . . .
H9 H 0.402146 0.302286 0.261849 0.029 Uiso 1 1 calc R U . . .
N18 N -0.02664(8) 0.3911(2) 0.14956(7) 0.0403(4) Uani 1 1 d . . . . .
O20 O 0.53555(6) 0.41818(15) 0.31645(5) 0.0339(3) Uani 1 1 d . . . . .

loop_
_atom_site_aniso_label
_atom_site_aniso_U_11
_atom_site_aniso_U_22
_atom_site_aniso_U_33
_atom_site_aniso_U_23
_atom_site_aniso_U_13
_atom_site_aniso_U_12
C1 0.0209(6) 0.0203(7) 0.0269(7) -0.0009(6) 0.0026(5) 0.0024(5)
C2 0.0273(7) 0.0248(7) 0.0261(8) -0.0008(6) 0.0055(6) 0.0005(6)
C3 0.0339(8) 0.0226(7) 0.0250(8) -0.0006(6) 0.0051(6) 0.0028(6)
C4 0.0433(9) 0.0297(8) 0.0268(8) 0.0012(6) 0.0067(6) -0.0010(7)
C5 0.0512(10) 0.0343(9) 0.0221(8) 0.0011(7) 0.0024(7) 0.0024(7)
C6 0.0390(8) 0.0310(8) 0.0283(8) -0.0027(7) -0.0040(6) 0.0062(7)
C7 0.0302(8) 0.0269(8) 0.0272(8) -0.0022(6) -0.0015(6) 0.0067(6)
C8 0.0273(7) 0.0224(7) 0.0250(7) -0.0008(6) 0.0018(6) 0.0058(6)
C10 0.0229(7) 0.0183(7) 0.0246(7) -0.0007(5) 0.0052(5) -0.0007(5)
C11 0.0216(7) 0.0220(7) 0.0277(7) 0.0003(6) 0.0038(5) 0.0012(5)
C12 0.0266(7) 0.0259(7) 0.0275(8) -0.0018(6) 0.0090(6) -0.0001(6)
C13 0.0294(7) 0.0301(8) 0.0226(7) -0.0008(6) 0.0038(6) -0.0029(6)
C14 0.0217(7) 0.0265(8) 0.0284(8) 0.0000(6) 0.0016(5) -0.0027(6)
C15 0.0217(7) 0.0196(7) 0.0269(7) 0.0001(6) 0.0052(5) -0.0011(5)
C16 0.0216(7) 0.0274(8) 0.0270(8) -0.0016(6) 0.0046(5) -0.0006(6)
C17 0.0246(8) 0.0300(8) 0.0348(8) -0.0013(6) 0.0100(6) 0.0006(6)
C19 0.0258(7) 0.0360(9) 0.0309(8) -0.0063(7) -0.0027(6) 0.0069(6)
N9 0.0219(6) 0.0270(6) 0.0228(6) -0.0004(5) 0.0023(4) 0.0013(5)
N18 0.0279(7) 0.0493(9) 0.0448(8) 0.0040(7) 0.0095(6) 0.0106(6)
O20 0.0273(6) 0.0421(7) 0.0317(6) -0.0030(5) 0.0026(4) 0.0037(5)

loop_
_atom_type_symbol
_atom_type_description
_atom_type_scat_dispersion_real
_atom_type_scat_dispersion_imag
_atom_type_scat_source
C C 0.0181 0.0091 'International Tables Vol C Tables 4.2.6.8 and 6.1.1.4'
H H 0.0000 0.0000 'International Tables Vol C Tables 4.2.6.8 and 6.1.1.4'
N N 0.0311 0.0180 'International Tables Vol C Tables 4.2.6.8 and 6.1.1.4'
O O 0.0492 0.0322 'International Tables Vol C Tables 4.2.6.8 and 6.1.1.4'

loop_
_geom_angle_atom_site_label_1
_geom_angle_atom_site_label_2
_geom_angle_atom_site_label_3
_geom_angle
_geom_angle_site_symmetry_1
_geom_angle_site_symmetry_3
_geom_angle_publ_flag
C2 C1 C10 132.09(13) . . ?
C2 C1 N9 108.41(12) . . ?
N9 C1 C10 119.40(12) . . ?
C1 C2 H2 126.1 . . ?
C1 C2 C3 107.72(13) . . ?
C3 C2 H2 126.1 . . ?
C4 C3 C2 134.04(14) . . ?
C4 C3 C8 119.39(14) . . ?
C8 C3 C2 106.56(12) . . ?
C3 C4 H4 120.1 . . ?
C5 C4 C3 119.77(15) . . ?
C5 C4 H4 120.1 . . ?
C4 C5 H5 119.9 . . ?
C4 C5 C6 120.19(15) . . ?
C6 C5 H5 119.9 . . ?
C5 C6 H6 119.0 . . ?
C7 C6 C5 122.08(15) . . ?
C7 C6 H6 119.0 . . ?
C6 C7 C8 117.40(14) . . ?
C6 C7 C19 120.04(14) . . ?
C8 C7 C19 122.56(13) . . ?
C7 C8 C3 121.15(13) . . ?
N9 C8 C3 107.87(12) . . ?
N9 C8 C7 130.98(13) . . ?
C11 C10 C1 118.29(12) . . ?
C11 C10 C15 118.40(13) . . ?
C15 C10 C1 123.30(12) . . ?
C10 C11 H11 119.2 . . ?
C12 C11 C10 121.65(13) . . ?
C12 C11 H11 119.2 . . ?
C11 C12 H12 120.2 . . ?
C11 C12 C13 119.65(13) . . ?
C13 C12 H12 120.2 . . ?
C12 C13 H13 120.3 . . ?
C14 C13 C12 119.33(13) . . ?
C14 C13 H13 120.3 . . ?
C13 C14 H14 119.1 . . ?
C13 C14 C15 121.77(13) . . ?
C15 C14 H14 119.1 . . ?
C10 C15 C16 120.23(12) . . ?
C14 C15 C10 119.19(12) . . ?
C14 C15 C16 120.59(12) . . ?
C15 C16 H16A 109.1 . . ?
C15 C16 H16B 109.1 . . ?
H16A C16 H16B 107.8 . . ?
C17 C16 C15 112.46(12) . . ?
C17 C16 H16A 109.1 . . ?
C17 C16 H16B 109.1 . . ?
N18 C17 C16 177.67(17) . . ?
C7 C19 H19 117.5 . . ?
O20 C19 C7 125.02(14) . . ?
O20 C19 H19 117.5 . . ?
C1 N9 H9 125.3 . . ?
C8 N9 C1 109.44(11) . . ?
C8 N9 H9 125.3 . . ?

loop_
_geom_bond_atom_site_label_1
_geom_bond_atom_site_label_2
_geom_bond_distance
_geom_bond_site_symmetry_2
_geom_bond_publ_flag
C1 C2 1.3683(19) . ?
C1 C10 1.4735(19) . ?
C1 N9 1.3979(17) . ?
C2 H2 0.9500 . ?
C2 C3 1.433(2) . ?
C3 C4 1.397(2) . ?
C3 C8 1.416(2) . ?
C4 H4 0.9500 . ?
C4 C5 1.388(2) . ?
C5 H5 0.9500 . ?
C5 C6 1.395(2) . ?
C6 H6 0.9500 . ?
C6 C7 1.390(2) . ?
C7 C8 1.410(2) . ?
C7 C19 1.450(2) . ?
C8 N9 1.3624(18) . ?
C10 C11 1.4004(18) . ?
C10 C15 1.4068(19) . ?
C11 H11 0.9500 . ?
C11 C12 1.382(2) . ?
C12 H12 0.9500 . ?
C12 C13 1.386(2) . ?
C13 H13 0.9500 . ?
C13 C14 1.386(2) . ?
C14 H14 0.9500 . ?
C14 C15 1.387(2) . ?
C15 C16 1.5189(18) . ?
C16 H16A 0.9900 . ?
C16 H16B 0.9900 . ?
C16 C17 1.464(2) . ?
C17 N18 1.1462(19) . ?
C19 H19 0.9500 . ?
C19 O20 1.2230(18) . ?
N9 H9 0.8800 . ?

loop_
_geom_torsion_atom_site_label_1
_geom_torsion_atom_site_label_2
_geom_torsion_atom_site_label_3
_geom_torsion_atom_site_label_4
_geom_torsion
_geom_torsion_site_symmetry_1
_geom_torsion_site_symmetry_2
_geom_torsion_site_symmetry_3
_geom_torsion_site_symmetry_4
_geom_torsion_publ_flag
C1 C2 C3 C4 -178.29(16) . . . . ?
C1 C2 C3 C8 0.67(16) . . . . ?
C1 C10 C11 C12 -178.54(12) . . . . ?
C1 C10 C15 C14 177.75(12) . . . . ?
C1 C10 C15 C16 -1.9(2) . . . . ?
C2 C1 C10 C11 -140.85(16) . . . . ?
C2 C1 C10 C15 40.1(2) . . . . ?
C2 C1 N9 C8 -0.22(15) . . . . ?
C2 C3 C4 C5 179.32(16) . . . . ?
C2 C3 C8 C7 179.34(13) . . . . ?
C2 C3 C8 N9 -0.81(16) . . . . ?
C3 C4 C5 C6 0.5(2) . . . . ?
C3 C8 N9 C1 0.65(15) . . . . ?
C4 C3 C8 C7 -1.5(2) . . . . ?
C4 C3 C8 N9 178.34(13) . . . . ?
C4 C5 C6 C7 -0.4(2) . . . . ?
C5 C6 C7 C8 -0.6(2) . . . . ?
C5 C6 C7 C19 179.06(14) . . . . ?
C6 C7 C8 C3 1.6(2) . . . . ?
C6 C7 C8 N9 -178.26(14) . . . . ?
C6 C7 C19 O20 179.80(14) . . . . ?
C7 C8 N9 C1 -179.52(14) . . . . ?
C8 C3 C4 C5 0.5(2) . . . . ?
C8 C7 C19 O20 -0.6(2) . . . . ?
C10 C1 C2 C3 175.85(14) . . . . ?
C10 C1 N9 C8 -176.93(12) . . . . ?
C10 C11 C12 C13 0.6(2) . . . . ?
C10 C15 C16 C17 165.35(13) . . . . ?
C11 C10 C15 C14 -1.3(2) . . . . ?
C11 C10 C15 C16 179.10(12) . . . . ?
C11 C12 C13 C14 -1.0(2) . . . . ?
C12 C13 C14 C15 0.3(2) . . . . ?
C13 C14 C15 C10 0.9(2) . . . . ?
C13 C14 C15 C16 -179.49(13) . . . . ?
C14 C15 C16 C17 -14.27(19) . . . . ?
C15 C10 C11 C12 0.5(2) . . . . ?
C19 C7 C8 C3 -178.09(13) . . . . ?
C19 C7 C8 N9 2.1(2) . . . . ?
N9 C1 C2 C3 -0.29(16) . . . . ?
N9 C1 C10 C11 34.94(18) . . . . ?
N9 C1 C10 C15 -144.08(13) . . . . ?
